data_1509022
loop_
_publ_author_name
'Kim, J.'
'Hughbanks, T.'

_publ_section_title
;
 Direct and indirect preparation of layered quaternary manganese
 tellurides; A Mnx My Te2 (A = Li, Na; M = Cu, Ag; x+y<=2)
;
_journal_name_full 'Journal of Alloys Compd.'
_journal_page_first 116
_journal_page_last 120
_journal_paper_doi 10.1016/S0925-8388(01)01550-X
_journal_volume 327
_journal_year 2001
_chemical_formula_sum 'Ag0.67 Li Mn1.11 Te2'
_chemical_name_systematic 'Lithium manganese silver telluride (1/1.11/0.67/2)'
_space_group_IT_number 164
_symmetry_space_group_name_Hall '-P 3 2"'
_symmetry_space_group_name_H-M 'P -3 m 1'
_cell_angle_alpha 90
_cell_angle_beta 90
_cell_angle_gamma 120
_cell_formula_units_Z 1
_cell_length_a 4.4846
_cell_length_b 4.4846
_cell_length_c 7.2355
_cell_volume 126.022
_citation_journal_id_ASTM JALCEU
_cod_data_source_file silver0-1_149.cif
_cod_data_source_block Ag0.67Li1Mn1.11Te2
_cod_original_cell_volume 126.0221
_cod_original_formula_sum 'Ag0.67 Li1 Mn1.11 Te2'
_cod_database_code 1509022

loop_
_symmetry_equiv_pos_as_xyz
x,y,z
-y,x-y,z
-x+y,-x,z
y,x,-z
-x,-x+y,-z
x-y,-y,-z
-x,-y,-z
y,-x+y,-z
x-y,x,-z
-y,-x,z
x,x-y,z
-x+y,y,z

loop_
_atom_site_label
_atom_site_type_symbol
_atom_site_fract_x
_atom_site_fract_y
_atom_site_fract_z
_atom_site_occupancy
Te1 Te-2 0.6667 0.3333 0.2345 1
Mn1 Mn+2 0.6667 0.3333 0.6201 0.555
Li1 Li+1 0 0 0 1
Ag1 Ag+1 0.6667 0.3333 0.6201 0.335
